data_2217042
loop_
_publ_author_name
'Pera\<s\'inov\'a, Lucia,'
'Martin \<Stefko'
'V\'egh, Daniel'
'Ko\<z\'i\<sek, Jozef'

_publ_section_title
;
 2-(9<i>H</i>-Fluoren-9-ylidenemethyl)thiophene
;
_journal_coeditor_code FJ2086
_journal_issue 1
_journal_name_full 'Acta Crystallographica Section E'
_journal_page_first o274
_journal_page_last o274
_journal_paper_doi 10.1107/S1600536807065099
_journal_volume 64
_journal_year 2008
_chemical_formula_iupac 'C18 H12 S'
_chemical_formula_moiety 'C18 H12 S'
_chemical_formula_sum 'C18 H12 S'
_chemical_formula_weight 260.34
_chemical_name_systematic
;
2-(9H-Fluoren-9-ylidenemethyl)thiophene
;
_space_group_IT_number 43
_symmetry_cell_setting orthorhombic
_symmetry_space_group_name_Hall 'F 2 -2d'
_symmetry_space_group_name_H-M 'F d d 2'
_atom_sites_solution_hydrogens geom
_atom_sites_solution_primary direct
_atom_sites_solution_secondary difmap
_audit_creation_method SHELXL-97
_cell_angle_alpha 90.0
_cell_angle_beta 90.0
_cell_angle_gamma 90.0
_cell_formula_units_Z 16
_cell_length_a 20.757(4)
_cell_length_b 44.434(9)
_cell_length_c 5.6260(11)
_cell_measurement_reflns_used 4617
_cell_measurement_temperature 100(2)
_cell_measurement_theta_max 29.13
_cell_measurement_theta_min 3.67
_cell_volume 5189.0(18)
_computing_cell_refinement 'CrysAlis CCD  (Oxford Diffraction, 2006)'
_computing_data_collection 'CrysAlis CCD (Oxford Diffraction, 2006)'
_computing_data_reduction 'CrysAlis RED (Oxford Diffraction, 2006)'
_computing_molecular_graphics 'DIAMOND (Brandenburg, 1998)'
_computing_publication_material 'enCIFer (Allen et al., 2004)'
_computing_structure_refinement 'SHELXL97 (Sheldrick, 1997)'
_computing_structure_solution 'SHELXS97 (Sheldrick, 1997)'
_diffrn_ambient_temperature 100(2)
_diffrn_measured_fraction_theta_full 0.996
_diffrn_measured_fraction_theta_max 0.940
_diffrn_measurement_device_type 'Oxford Diffraction Gemini R CCD'
_diffrn_measurement_method
;
Rotation method data acquisition using \w and \f scans
;
_diffrn_radiation_monochromator graphite
_diffrn_radiation_source 'fine-focus sealed tube'
_diffrn_radiation_type MoK\a
_diffrn_radiation_wavelength 0.71073
_diffrn_reflns_av_R_equivalents 0.0292
_diffrn_reflns_av_sigmaI/netI 0.0472
_diffrn_reflns_limit_h_max 25
_diffrn_reflns_limit_h_min -27
_diffrn_reflns_limit_k_max 58
_diffrn_reflns_limit_k_min -59
_diffrn_reflns_limit_l_max 7
_diffrn_reflns_limit_l_min -7
_diffrn_reflns_number 11725
_diffrn_reflns_theta_full 25.00
_diffrn_reflns_theta_max 29.05
_diffrn_reflns_theta_min 3.78
_diffrn_standards_number 0
_exptl_absorpt_coefficient_mu 0.230
_exptl_absorpt_correction_T_max 0.9849
_exptl_absorpt_correction_T_min 0.9376
_exptl_absorpt_correction_type analytical
_exptl_absorpt_process_details '(Clark & Reid, 1995)'
_exptl_crystal_colour yellow
_exptl_crystal_density_diffrn 1.333
_exptl_crystal_density_method 'not measured'
_exptl_crystal_description block
_exptl_crystal_F_000 2176
_exptl_crystal_size_max 0.573
_exptl_crystal_size_mid 0.130
_exptl_crystal_size_min 0.076
_refine_diff_density_max 0.148
_refine_diff_density_min -0.173
_refine_ls_abs_structure_details 'Flack (1983), 1110 Friedel pairs'
_refine_ls_abs_structure_Flack -0.07(8)
_refine_ls_extinction_method none
_refine_ls_goodness_of_fit_ref 0.991
_refine_ls_hydrogen_treatment constr
_refine_ls_matrix_type full
_refine_ls_number_parameters 180
_refine_ls_number_reflns 3018
_refine_ls_number_restraints 4
_refine_ls_restrained_S_all 0.991
_refine_ls_R_factor_all 0.0693
_refine_ls_R_factor_gt 0.0345
_refine_ls_shift/su_max 0.000
_refine_ls_shift/su_mean 0.000
_refine_ls_structure_factor_coef Fsqd
_refine_ls_weighting_details 'calc w=1/[\s^2^(Fo^2^)+(0.0485P)^2^+0.0000P] where P=(Fo^2^+2Fc^2^)/3'
_refine_ls_weighting_scheme calc
_refine_ls_wR_factor_gt 0.0739
_refine_ls_wR_factor_ref 0.0897
_reflns_number_gt 1903
_reflns_number_total 3018
_reflns_threshold_expression >2\s(I)
_cod_data_source_file fj2086.cif
_cod_data_source_block I
_cod_database_code 2217042
_cod_database_fobs_code 2217042

loop_
_symmetry_equiv_pos_as_xyz
'x, y, z'
'-x, -y, z'
'-x+1/4, y+1/4, z+1/4'
'x+3/4, -y+3/4, z+1/4'
'x, y+1/2, z+1/2'
'-x, -y+1/2, z+1/2'
'-x+1/4, y+3/4, z+3/4'
'x+3/4, -y+5/4, z+3/4'
'x+1/2, y, z+1/2'
'-x+1/2, -y, z+1/2'
'-x+3/4, y+1/4, z+3/4'
'x+5/4, -y+3/4, z+3/4'
'x+1/2, y+1/2, z'
'-x+1/2, -y+1/2, z'
'-x+3/4, y+3/4, z+1/4'
'x+5/4, -y+5/4, z+1/4'

loop_
_atom_site_type_symbol
_atom_site_label
_atom_site_fract_x
_atom_site_fract_y
_atom_site_fract_z
_atom_site_U_iso_or_equiv
_atom_site_adp_type
_atom_site_calc_flag
_atom_site_refinement_flags
_atom_site_occupancy
_atom_site_disorder_assembly
_atom_site_disorder_group
C C1 0.35040(9) 0.03543(4) -0.1480(3) 0.0504(5) Uani d . 1 . .
C C2 0.40287(10) 0.01668(4) -0.1107(4) 0.0605(6) Uani d . 1 . .
H H2A 0.4298 0.0194 0.0241 0.073 Uiso calc R 1 . .
C C3 0.41552(10) -0.00616(5) -0.2727(4) 0.0656(6) Uani d . 1 . .
H H3A 0.4516 -0.0189 -0.2475 0.079 Uiso calc R 1 . .
C C4 0.37726(11) -0.01069(5) -0.4680(4) 0.0640(6) Uani d . 1 . .
H H4A 0.3876 -0.0262 -0.5781 0.077 Uiso calc R 1 . .
C C5 0.32362(10) 0.00724(4) -0.5052(4) 0.0594(5) Uani d . 1 . .
H H5A 0.2965 0.0040 -0.6387 0.071 Uiso calc R 1 . .
C C6 0.31044(9) 0.02985(4) -0.3442(3) 0.0490(5) Uani d . 1 . .
C C7 0.25624(9) 0.05093(4) -0.3394(3) 0.0493(5) Uani d . 1 . .
C C8 0.20399(10) 0.05396(5) -0.4884(4) 0.0607(5) Uani d . 1 . .
H H8A 0.1994 0.0413 -0.6237 0.073 Uiso calc R 1 . .
C C9 0.15827(11) 0.07574(5) -0.4373(4) 0.0670(6) Uani d . 1 . .
H H9A 0.1219 0.0780 -0.5380 0.080 Uiso calc R 1 . .
C C10 0.16522(10) 0.09415(5) -0.2405(4) 0.0658(6) Uani d . 1 . .
H H10A 0.1334 0.1090 -0.2079 0.079 Uiso calc R 1 . .
C C11 0.21746(10) 0.09134(5) -0.0913(4) 0.0608(5) Uani d . 1 . .
H H11A 0.2221 0.1043 0.0419 0.073 Uiso calc R 1 . .
C C12 0.26339(9) 0.06932(4) -0.1380(3) 0.0490(5) Uani d . 1 . .
C C13 0.32372(9) 0.06148(4) -0.0145(3) 0.0490(5) Uani d . 1 B .
C C14 0.34399(9) 0.07789(4) 0.1761(3) 0.0518(5) Uani d . 1 . .
H H14A 0.3125 0.0921 0.2256 0.062 Uiso calc R 1 A 1
C C15A 0.40114(9) 0.07913(4) 0.3214(3) 0.0513(5) Uani d P 0.900(3) B 1
C C18A 0.50774(12) 0.07874(5) 0.5125(5) 0.0731(7) Uani d P 0.900(3) B 1
H H18A 0.5513 0.0759 0.5592 0.088 Uiso calc PR 0.900(3) B 1
C C17A 0.46607(12) 0.09565(5) 0.6332(4) 0.0670(6) Uani d PD 0.900(3) B 1
H H17A 0.4767 0.1058 0.7767 0.080 Uiso calc PR 0.900(3) B 1
C C16A 0.4056(4) 0.0970(4) 0.529(3) 0.0747(14) Uani d PD 0.900(3) B 1
H H16A 0.3710 0.1087 0.5900 0.090 Uiso calc PR 0.900(3) B 1
S S1A 0.47511(8) 0.06280(3) 0.26734(16) 0.0755(3) Uani d P 0.900(3) B 1
C C15B 0.40114(9) 0.07913(4) 0.3214(3) 0.0513(5) Uani d P 0.100(3) B 2
C C17B 0.46607(12) 0.09565(5) 0.6332(4) 0.0670(6) Uani d PD 0.100(3) B 2
H H17B 0.4781 0.1058 0.7750 0.080 Uiso calc PR 0.100(3) B 2
C C18B 0.50774(12) 0.07874(5) 0.5125(5) 0.0731(7) Uani d PD 0.100(3) B 2
H H18B 0.5512 0.0758 0.5602 0.088 Uiso calc PR 0.100(3) B 2
C C16B 0.481(3) 0.0659(10) 0.311(4) 0.0755(3) Uani d PD 0.100(3) B 2
H H16B 0.5013 0.0532 0.1960 0.091 Uiso calc PR 0.100(3) B 2
S S1B 0.3980(11) 0.0978(10) 0.532(7) 0.0747(14) Uani d PD 0.100(3) B 2

loop_
_atom_site_aniso_label
_atom_site_aniso_U_11
_atom_site_aniso_U_22
_atom_site_aniso_U_33
_atom_site_aniso_U_12
_atom_site_aniso_U_13
_atom_site_aniso_U_23
C1 0.0532(11) 0.0451(11) 0.0528(11) -0.0072(9) 0.0047(9) -0.0017(9)
C2 0.0557(12) 0.0503(12) 0.0754(13) -0.0021(10) -0.0032(11) -0.0117(11)
C3 0.0575(12) 0.0517(12) 0.0874(16) 0.0001(10) 0.0055(12) -0.0126(12)
C4 0.0699(14) 0.0503(13) 0.0717(13) -0.0051(11) 0.0093(13) -0.0153(12)
C5 0.0684(13) 0.0544(12) 0.0555(11) -0.0128(10) 0.0014(11) -0.0072(11)
C6 0.0570(11) 0.0428(11) 0.0473(10) -0.0082(9) 0.0039(10) -0.0004(9)
C7 0.0542(11) 0.0438(11) 0.0500(11) -0.0054(9) 0.0035(9) 0.0041(10)
C8 0.0657(13) 0.0608(13) 0.0557(10) -0.0042(11) -0.0049(12) 0.0017(11)
C9 0.0649(14) 0.0688(15) 0.0673(15) -0.0031(11) -0.0130(11) 0.0128(12)
C10 0.0643(13) 0.0580(13) 0.0750(14) 0.0076(10) -0.0009(12) 0.0077(13)
C11 0.0671(13) 0.0519(12) 0.0634(12) 0.0033(10) 0.0028(12) -0.0026(11)
C12 0.0520(11) 0.0468(10) 0.0483(11) -0.0047(9) 0.0057(8) 0.0018(9)
C13 0.0528(10) 0.0461(10) 0.0482(11) -0.0072(9) 0.0042(9) 0.0000(9)
C14 0.0555(11) 0.0487(11) 0.0513(11) -0.0028(9) 0.0087(9) -0.0005(9)
C15A 0.0598(12) 0.0461(11) 0.0480(11) -0.0100(9) -0.0005(9) 0.0023(9)
C18A 0.0757(15) 0.0666(15) 0.0771(14) -0.0061(12) -0.0193(14) 0.0019(14)
C17A 0.0865(16) 0.0614(14) 0.0531(12) -0.0118(13) -0.0108(12) -0.0052(12)
C16A 0.082(3) 0.0744(16) 0.0680(12) -0.022(2) -0.005(2) 0.0022(11)
S1A 0.0667(6) 0.0868(6) 0.0731(5) 0.0098(4) -0.0143(4) -0.0252(5)
C15B 0.0598(12) 0.0461(11) 0.0480(11) -0.0100(9) -0.0005(9) 0.0023(9)
C17B 0.0865(16) 0.0614(14) 0.0531(12) -0.0118(13) -0.0108(12) -0.0052(12)
C18B 0.0757(15) 0.0666(15) 0.0771(14) -0.0061(12) -0.0193(14) 0.0019(14)
C16B 0.0667(6) 0.0868(6) 0.0731(5) 0.0098(4) -0.0143(4) -0.0252(5)
S1B 0.082(3) 0.0744(16) 0.0680(12) -0.022(2) -0.005(2) 0.0022(11)

loop_
_atom_type_symbol
_atom_type_description
_atom_type_scat_dispersion_real
_atom_type_scat_dispersion_imag
_atom_type_scat_source
C C 0.0033 0.0016 'International Tables Vol C Tables 4.2.6.8 and 6.1.1.4'
H H 0.0000 0.0000 'International Tables Vol C Tables 4.2.6.8 and 6.1.1.4'
S S 0.1246 0.1234 'International Tables Vol C Tables 4.2.6.8 and 6.1.1.4'

loop_
_geom_angle_atom_site_label_1
_geom_angle_atom_site_label_2
_geom_angle_atom_site_label_3
_geom_angle
C2 C1 C6 118.53(18)
C2 C1 C13 133.10(18)
C6 C1 C13 108.35(17)
C1 C2 C3 119.2(2)
C1 C2 H2A 120.4
C3 C2 H2A 120.4
C4 C3 C2 121.6(2)
C4 C3 H3A 119.2
C2 C3 H3A 119.2
C3 C4 C5 120.2(2)
C3 C4 H4A 119.9
C5 C4 H4A 119.9
C6 C5 C4 118.6(2)
C6 C5 H5A 120.7
C4 C5 H5A 120.7
C5 C6 C1 121.84(18)
C5 C6 C7 129.06(17)
C1 C6 C7 109.09(16)
C8 C7 C12 121.16(18)
C8 C7 C6 131.03(19)
C12 C7 C6 107.78(17)
C7 C8 C9 118.8(2)
C7 C8 H8A 120.6
C9 C8 H8A 120.6
C10 C9 C8 120.5(2)
C10 C9 H9A 119.8
C8 C9 H9A 119.8
C11 C10 C9 121.1(2)
C11 C10 H10A 119.5
C9 C10 H10A 119.5
C10 C11 C12 119.2(2)
C10 C11 H11A 120.4
C12 C11 H11A 120.4
C11 C12 C7 119.26(19)
C11 C12 C13 131.25(18)
C7 C12 C13 109.45(17)
C14 C13 C12 120.45(17)
C14 C13 C1 134.33(19)
C12 C13 C1 105.19(16)
C13 C14 C15A 136.09(18)
C13 C14 H14A 112.0
C15A C14 H14A 112.0
C16A C15A C14 122.8(4)
C16A C15A S1A 108.9(4)
C14 C15A S1A 128.03(14)
C17A C18A S1A 113.1(2)
C17A C18A H18A 123.5
S1A C18A H18A 123.5
C18A C17A C16A 113.4(9)
C18A C17A H17A 123.3
C16A C17A H17A 123.3
C17A C16A C15A 112.5(12)
C17A C16A H16A 123.8
C15A C16A H16A 123.8
C18A S1A C15A 92.08(13)

loop_
_geom_bond_atom_site_label_1
_geom_bond_atom_site_label_2
_geom_bond_distance
C1 C2 1.387(3)
C1 C6 1.403(3)
C1 C13 1.487(3)
C2 C3 1.389(3)
C2 H2A 0.9500
C3 C4 1.371(3)
C3 H3A 0.9500
C4 C5 1.385(3)
C4 H4A 0.9500
C5 C6 1.380(3)
C5 H5A 0.9500
C6 C7 1.464(3)
C7 C8 1.377(3)
C7 C12 1.405(3)
C8 C9 1.386(3)
C8 H8A 0.9500
C9 C10 1.384(3)
C9 H9A 0.9500
C10 C11 1.377(3)
C10 H10A 0.9500
C11 C12 1.391(3)
C11 H11A 0.9500
C12 C13 1.474(3)
C13 C14 1.363(3)
C14 C15A 1.442(3)
C14 H14A 0.9500
C15A C16A 1.416(19)
C15A S1A 1.725(3)
C18A C17A 1.332(3)
C18A S1A 1.692(3)
C18A H18A 0.9500
C17A C16A 1.388(3)
C17A H17A 0.9500
C16A H16A 0.9500
C16B H16B 0.9500

loop_
_geom_hbond_atom_site_label_D
_geom_hbond_atom_site_label_H
_geom_hbond_atom_site_label_A
_geom_hbond_site_symmetry_A
_geom_hbond_distance_DH
_geom_hbond_distance_HA
_geom_hbond_distance_DA
_geom_hbond_angle_DHA
C2 H2A S1A 1_555 0.95 2.55 3.311(4) 138.51
